data_4339007
loop_
_publ_author_name
'Lin, Tzu-Pin'
'Chen, Chan-Yu'
'Wen, Yuh-Sheng'
'Sun, Shih-Sheng'

_publ_section_title
;
 Synthesis, photophysical, and anion-sensing properties of
 quinoxalinebis(sulfonamide) functionalized receptors and their metal
 complexes.
;
_journal_issue 22
_journal_name_full 'Inorganic chemistry'
_journal_page_first 9201
_journal_page_last 9212
_journal_paper_doi 10.1021/ic701300a
_journal_volume 46
_journal_year 2007
_chemical_formula_moiety 'C38 H26 Br2 N6 O10 Re2 S2 2(C4 H8 O)'
_chemical_formula_sum 'C46 H42 Br2 N6 O12 Re2 S2'
_chemical_formula_weight 1461.15
_chemical_name_systematic
;
 ?
;
_space_group_IT_number 2
_symmetry_cell_setting triclinic
_symmetry_space_group_name_Hall '-P 1'
_symmetry_space_group_name_H-M 'P -1'
_atom_sites_solution_hydrogens geom
_atom_sites_solution_primary direct
_atom_sites_solution_secondary difmap
_audit_creation_method SHELXL-97
_cell_angle_alpha 79.0800(10)
_cell_angle_beta 89.9460(10)
_cell_angle_gamma 75.0180(10)
_cell_formula_units_Z 2
_cell_length_a 9.6292(4)
_cell_length_b 12.7526(5)
_cell_length_c 21.3799(8)
_cell_measurement_reflns_used 6389
_cell_measurement_temperature 150.0(1)
_cell_measurement_theta_max 29.01
_cell_measurement_theta_min 2.35
_cell_volume 2487.03(17)
_computing_cell_refinement 'Bruker SMART'
_computing_data_collection 'Bruker SMART'
_computing_data_reduction 'Bruker SAINT'
_computing_molecular_graphics 'Ortep-3 for Windows (Farrugia, 1997)'
_computing_publication_material 'WinGX publication routines (Farrugia, 1999)'
_computing_structure_refinement 'SHELXL-97 (Sheldrick, 1997)'
_computing_structure_solution 'SHELXS-97 (Sheldrick, 1997)'
_diffrn_ambient_temperature 150.0(1)
_diffrn_measured_fraction_theta_full 0.999
_diffrn_measured_fraction_theta_max 0.999
_diffrn_measurement_device_type 'CCD area detector'
_diffrn_measurement_method 'phi and omega scans'
_diffrn_radiation_monochromator graphite
_diffrn_radiation_source 'fine-focus sealed tube'
_diffrn_radiation_type MoK\a
_diffrn_radiation_wavelength 0.71073
_diffrn_reflns_av_R_equivalents 0.0423
_diffrn_reflns_av_sigmaI/netI 0.0507
_diffrn_reflns_limit_h_max 11
_diffrn_reflns_limit_h_min -11
_diffrn_reflns_limit_k_max 15
_diffrn_reflns_limit_k_min -15
_diffrn_reflns_limit_l_max 25
_diffrn_reflns_limit_l_min -25
_diffrn_reflns_number 35332
_diffrn_reflns_theta_full 25.03
_diffrn_reflns_theta_max 25.03
_diffrn_reflns_theta_min 0.97
_exptl_absorpt_coefficient_mu 6.620
_exptl_absorpt_correction_T_max 0.9914
_exptl_absorpt_correction_T_min 0.5358
_exptl_absorpt_correction_type multi-scan
_exptl_absorpt_process_details 'Bruker SADABS, 1996'
_exptl_crystal_colour black
_exptl_crystal_density_diffrn 1.952
_exptl_crystal_density_meas 0
_exptl_crystal_density_method 'not measured'
_exptl_crystal_description prism
_exptl_crystal_F_000 1416
_exptl_crystal_size_max 0.26
_exptl_crystal_size_mid 0.14
_exptl_crystal_size_min 0.1
_refine_diff_density_max 2.829
_refine_diff_density_min -1.366
_refine_diff_density_rms 0.178
_refine_ls_extinction_method none
_refine_ls_goodness_of_fit_ref 1.084
_refine_ls_hydrogen_treatment noref
_refine_ls_matrix_type full
_refine_ls_number_parameters 550
_refine_ls_number_reflns 8784
_refine_ls_number_restraints 0
_refine_ls_restrained_S_all 1.084
_refine_ls_R_factor_all 0.0498
_refine_ls_R_factor_gt 0.0356
_refine_ls_shift/su_max 0.001
_refine_ls_shift/su_mean 0.000
_refine_ls_structure_factor_coef Fsqd
_refine_ls_weighting_details 'calc w=1/[\s^2^(Fo^2^)+(0.0583P)^2^+0.0000P] where P=(Fo^2^+2Fc^2^)/3'
_refine_ls_weighting_scheme calc
_refine_ls_wR_factor_gt 0.0997
_refine_ls_wR_factor_ref 0.1061
_reflns_number_gt 6565
_reflns_number_total 8784
_reflns_threshold_expression >2sigma(I)
_cod_data_source_file ic701300a-file005.cif
_cod_data_source_block i7693
_cod_depositor_comments
;
The following automatic conversions were performed:

'_symmetry_cell_setting' value 'Triclinic' changed to 'triclinic'
according to
/usr/data/users/saulius/automatic-downloads/retrospective/ACS/lib/dictionaries/cif_core.dic
dictionary named 'cif_core.dic' version 2.4.2 from 2011-04-26.

Automatic conversion script
Id: cif_fix_values 2281 2013-09-26 08:29:07Z andrius 
;
_cod_original_sg_symbol_H-M P-1
_cod_database_code 4339007

loop_
_symmetry_equiv_pos_as_xyz
'x, y, z'
'-x, -y, -z'

loop_
_atom_site_label
_atom_site_type_symbol
_atom_site_fract_x
_atom_site_fract_y
_atom_site_fract_z
_atom_site_U_iso_or_equiv
_atom_site_adp_type
_atom_site_occupancy
_atom_site_symmetry_multiplicity
_atom_site_calc_flag
_atom_site_refinement_flags
Re1 Re 0.00665(3) 0.99482(2) 0.358438(13) 0.02649(10) Uani 1 1 d .
Re2 Re 0.25585(4) 0.43092(2) 0.334541(14) 0.03312(11) Uani 1 1 d .
Br1 Br -0.12492(9) 0.86684(6) 0.43326(3) 0.0349(2) Uani 1 1 d .
Br2 Br 0.50330(10) 0.46995(7) 0.36184(4) 0.0455(2) Uani 1 1 d .
S1 S -0.00240(18) 1.06229(13) 0.09032(8) 0.0183(4) Uani 1 1 d .
S2 S -0.0908(2) 0.70089(15) 0.06383(8) 0.0324(5) Uani 1 1 d .
O1 O -0.1145(6) 1.1944(4) 0.4220(2) 0.0427(15) Uani 1 1 d .
O2 O 0.1555(6) 1.1474(4) 0.2727(2) 0.0405(14) Uani 1 1 d .
O3 O -0.2699(6) 1.0694(4) 0.2723(2) 0.0378(13) Uani 1 1 d .
O4 O 0.3771(7) 0.1817(4) 0.3745(3) 0.063(2) Uani 1 1 d .
O5 O -0.0319(8) 0.3855(5) 0.3131(3) 0.0570(18) Uani 1 1 d .
O6 O 0.3453(8) 0.3983(5) 0.1997(3) 0.080(2) Uani 1 1 d .
O11 O -0.0553(5) 1.1050(3) 0.0252(2) 0.0215(11) Uani 1 1 d .
O12 O -0.0731(5) 1.1148(3) 0.1391(2) 0.0205(10) Uani 1 1 d .
O21 O -0.1994(6) 0.7994(4) 0.0677(2) 0.0377(14) Uani 1 1 d .
O22 O -0.0531(6) 0.6727(4) 0.0038(2) 0.0418(15) Uani 1 1 d .
N14 N 0.1049(7) 0.8385(4) 0.3280(3) 0.0258(14) Uani 1 1 d .
N17 N 0.1704(7) 0.6132(4) 0.3236(3) 0.0276(15) Uani 1 1 d .
N22 N 0.1905(7) 0.9123(4) 0.4230(3) 0.0283(15) Uani 1 1 d .
N32 N 0.2117(6) 0.4608(4) 0.4293(3) 0.0253(14) Uani 1 1 d .
N41 N -0.0120(6) 0.9335(4) 0.1025(2) 0.0194(13) Uani 1 1 d .
H41 H -0.0428 0.9114 0.0709 0.023 Uiso 1 1 calc R
N51 N 0.0576(7) 0.7141(5) 0.0954(3) 0.0266(14) Uani 1 1 d .
H51 H 0.1348 0.7033 0.0745 0.032 Uiso 1 1 calc R
C1 C -0.0707(9) 1.1196(6) 0.3979(4) 0.0335(19) Uani 1 1 d .
C2 C 0.1030(9) 1.0876(6) 0.3037(3) 0.0318(19) Uani 1 1 d .
C3 C -0.1663(10) 1.0445(6) 0.3023(3) 0.0316(19) Uani 1 1 d .
C4 C 0.3347(10) 0.2775(6) 0.3573(4) 0.046(2) Uani 1 1 d .
C5 C 0.0741(12) 0.4053(6) 0.3194(4) 0.043(2) Uani 1 1 d .
C6 C 0.3108(10) 0.4123(6) 0.2507(4) 0.053(3) Uani 1 1 d .
C11 C 0.0252(8) 0.8567(5) 0.1595(3) 0.0224(16) Uani 1 1 d .
C12 C 0.0315(7) 0.8862(5) 0.2178(3) 0.0215(16) Uani 1 1 d .
H12 H 0.0020 0.9604 0.2209 0.026 Uiso 1 1 calc R
C13 C 0.0819(8) 0.8057(5) 0.2723(3) 0.0233(16) Uani 1 1 d .
C15 C 0.1743(8) 0.7608(5) 0.3767(3) 0.0251(17) Uani 1 1 d .
C16 C 0.1843(8) 0.6478(5) 0.3783(3) 0.0253(17) Uani 1 1 d .
C18 C 0.1247(8) 0.6929(5) 0.2690(3) 0.0258(17) Uani 1 1 d .
C19 C 0.1096(8) 0.6633(6) 0.2095(3) 0.0289(18) Uani 1 1 d .
H19 H 0.1324 0.5890 0.2067 0.035 Uiso 1 1 calc R
C20 C 0.0619(7) 0.7427(5) 0.1561(3) 0.0223(16) Uani 1 1 d .
C21 C 0.2430(8) 0.8029(5) 0.4246(3) 0.0258(17) Uani 1 1 d .
C23 C 0.2564(9) 0.9592(6) 0.4613(3) 0.035(2) Uani 1 1 d .
H23 H 0.2228 1.0348 0.4603 0.041 Uiso 1 1 calc R
C24 C 0.3721(9) 0.8984(6) 0.5016(3) 0.036(2) Uani 1 1 d .
H24 H 0.4136 0.9326 0.5285 0.043 Uiso 1 1 calc R
C25 C 0.4253(9) 0.7900(6) 0.5024(4) 0.0340(19) Uani 1 1 d .
H25 H 0.5035 0.7488 0.5297 0.041 Uiso 1 1 calc R
C26 C 0.3635(8) 0.7407(6) 0.4627(3) 0.0309(18) Uani 1 1 d .
H26 H 0.4019 0.6664 0.4612 0.037 Uiso 1 1 calc R
C31 C 0.1911(8) 0.5659(5) 0.4372(3) 0.0250(17) Uani 1 1 d .
C33 C 0.2077(8) 0.3826(6) 0.4806(3) 0.0312(18) Uani 1 1 d .
H33 H 0.2187 0.3104 0.4751 0.037 Uiso 1 1 calc R
C34 C 0.1883(8) 0.4043(6) 0.5404(3) 0.0312(18) Uani 1 1 d .
H34 H 0.1904 0.3472 0.5749 0.037 Uiso 1 1 calc R
C35 C 0.1653(8) 0.5123(6) 0.5493(3) 0.0311(18) Uani 1 1 d .
H35 H 0.1514 0.5292 0.5897 0.037 Uiso 1 1 calc R
C36 C 0.1638(8) 0.5935(6) 0.4968(3) 0.0303(18) Uani 1 1 d .
H36 H 0.1446 0.6670 0.5011 0.036 Uiso 1 1 calc R
C41 C 0.1809(7) 1.0543(5) 0.0975(3) 0.0193(15) Uani 1 1 d .
C42 C 0.2820(8) 0.9786(6) 0.0697(3) 0.0317(18) Uani 1 1 d .
H42 H 0.2523 0.9319 0.0472 0.038 Uiso 1 1 calc R
C43 C 0.4234(8) 0.9740(7) 0.0760(4) 0.036(2) Uani 1 1 d .
H43 H 0.4907 0.9227 0.0583 0.044 Uiso 1 1 calc R
C44 C 0.4702(8) 1.0444(7) 0.1082(4) 0.039(2) Uani 1 1 d .
C45 C 0.3698(8) 1.1190(7) 0.1354(4) 0.040(2) Uani 1 1 d .
H45 H 0.4000 1.1665 0.1570 0.048 Uiso 1 1 calc R
C46 C 0.2251(8) 1.1237(6) 0.1308(3) 0.0303(18) Uani 1 1 d .
H46 H 0.1583 1.1730 0.1499 0.036 Uiso 1 1 calc R
C47 C 0.6293(9) 1.0359(9) 0.1159(5) 0.070(3) Uani 1 1 d .
H47A H 0.6659 1.0565 0.0749 0.105 Uiso 1 1 calc R
H47B H 0.6798 0.9612 0.1348 0.105 Uiso 1 1 calc R
H47C H 0.6431 1.0848 0.1431 0.105 Uiso 1 1 calc R
C51 C -0.1369(9) 0.5889(6) 0.1130(3) 0.0320(19) Uani 1 1 d .
C52 C -0.2384(10) 0.6069(7) 0.1584(4) 0.047(2) Uani 1 1 d .
H52 H -0.2811 0.6785 0.1639 0.056 Uiso 1 1 calc R
C53 C -0.2754(10) 0.5196(7) 0.1948(4) 0.050(2) Uani 1 1 d .
H53 H -0.3441 0.5331 0.2250 0.060 Uiso 1 1 calc R
C54 C -0.2152(9) 0.4123(6) 0.1887(4) 0.036(2) Uani 1 1 d .
C55 C -0.1104(10) 0.3964(6) 0.1444(4) 0.047(2) Uani 1 1 d .
H55 H -0.0642 0.3245 0.1403 0.056 Uiso 1 1 calc R
C56 C -0.0725(10) 0.4831(6) 0.1064(4) 0.043(2) Uani 1 1 d .
H56 H -0.0035 0.4698 0.0764 0.052 Uiso 1 1 calc R
C57 C -0.2548(10) 0.3159(6) 0.2277(4) 0.045(2) Uani 1 1 d .
H57A H -0.1698 0.2560 0.2395 0.068 Uiso 1 1 calc R
H57B H -0.3213 0.2931 0.2033 0.068 Uiso 1 1 calc R
H57C H -0.2989 0.3364 0.2654 0.068 Uiso 1 1 calc R
O61 O 0.3151 0.6026 0.0534 0.0999(18) Uani 1 1 d .
C62 C 0.3030 0.6221 -0.0197 0.0999(18) Uani 1 1 d .
H62A H 0.2192 0.6822 -0.0362 0.120 Uiso 1 1 calc R
H62B H 0.2937 0.5559 -0.0335 0.120 Uiso 1 1 calc R
C63 C 0.4428 0.6519 -0.0446 0.0999(18) Uani 1 1 d .
H63A H 0.4263 0.6991 -0.0867 0.120 Uiso 1 1 calc R
H63B H 0.5202 0.5862 -0.0456 0.120 Uiso 1 1 calc R
C65 C 0.4366 0.6479 0.0691 0.0999(18) Uani 1 1 d .
H65A H 0.5195 0.5878 0.0866 0.120 Uiso 1 1 calc R
H65B H 0.4083 0.6941 0.1006 0.120 Uiso 1 1 calc R
C64 C 0.4742 0.7158 0.0082 0.0999(18) Uani 1 1 d .
H64A H 0.5746 0.7168 0.0099 0.120 Uiso 1 1 calc R
H64B H 0.4141 0.7913 0.0005 0.120 Uiso 1 1 calc R
O70 O 0.6620 0.7725 0.2887 0.102(3) Uiso 0.50 1 d P
O71 O 0.4157 0.8034 0.2946 0.102(3) Uiso 0.50 1 d P
C72 C 0.4701 0.9082 0.2971 0.102(3) Uiso 0.50 1 d P
C73 C 0.5835 0.8203 0.3292 0.102(3) Uiso 0.50 1 d P
C74 C 0.3875 0.8639 0.2662 0.102(3) Uiso 0.50 1 d P
C75 C 0.4542 0.8118 0.2393 0.102(3) Uiso 0.50 1 d P
C76 C 0.5909 0.8583 0.2336 0.102(3) Uiso 0.50 1 d P
C77 C 0.6118 0.7247 0.2995 0.102(3) Uiso 0.50 1 d P
C78 C 0.5588 0.7581 0.3363 0.102(3) Uiso 0.50 1 d P
C79 C 0.4739 0.7568 0.2601 0.102(3) Uiso 0.50 1 d P

loop_
_atom_site_aniso_label
_atom_site_aniso_U_11
_atom_site_aniso_U_22
_atom_site_aniso_U_33
_atom_site_aniso_U_23
_atom_site_aniso_U_13
_atom_site_aniso_U_12
Re1 0.0465(2) 0.01636(16) 0.01709(16) -0.00330(11) -0.00423(13) -0.00916(14)
Re2 0.0519(2) 0.01856(17) 0.02621(18) -0.00641(13) -0.01156(15) -0.00308(15)
Br1 0.0579(6) 0.0234(4) 0.0263(4) -0.0045(3) 0.0044(4) -0.0160(4)
Br2 0.0566(6) 0.0436(5) 0.0353(5) -0.0093(4) 0.0031(4) -0.0100(4)
S1 0.0184(10) 0.0196(9) 0.0176(8) -0.0037(7) -0.0018(7) -0.0061(7)
S2 0.0517(14) 0.0253(10) 0.0229(10) -0.0033(8) -0.0108(9) -0.0157(10)
O1 0.075(5) 0.022(3) 0.033(3) -0.012(2) 0.005(3) -0.011(3)
O2 0.065(4) 0.032(3) 0.029(3) -0.003(3) 0.006(3) -0.024(3)
O3 0.046(4) 0.033(3) 0.032(3) -0.001(2) -0.008(3) -0.010(3)
O4 0.099(6) 0.026(3) 0.055(4) -0.011(3) -0.038(4) 0.001(3)
O5 0.077(5) 0.046(4) 0.049(4) -0.011(3) -0.020(4) -0.015(4)
O6 0.110(6) 0.067(5) 0.041(4) -0.024(4) -0.007(4) 0.028(4)
O11 0.025(3) 0.023(2) 0.016(2) -0.0004(19) -0.002(2) -0.007(2)
O12 0.022(3) 0.022(2) 0.019(2) -0.006(2) 0.001(2) -0.006(2)
O21 0.044(4) 0.023(3) 0.045(3) -0.001(2) -0.018(3) -0.012(3)
O22 0.075(4) 0.041(3) 0.020(3) -0.013(2) -0.007(3) -0.030(3)
N14 0.041(4) 0.019(3) 0.019(3) -0.004(2) -0.006(3) -0.009(3)
N17 0.039(4) 0.021(3) 0.022(3) -0.006(3) -0.005(3) -0.007(3)
N22 0.047(4) 0.020(3) 0.019(3) -0.004(2) -0.007(3) -0.011(3)
N32 0.032(4) 0.018(3) 0.024(3) -0.002(3) -0.010(3) -0.005(3)
N41 0.025(3) 0.021(3) 0.016(3) -0.005(2) 0.000(2) -0.011(3)
N51 0.035(4) 0.032(3) 0.017(3) -0.011(3) -0.001(3) -0.012(3)
C1 0.042(5) 0.028(4) 0.030(4) 0.006(3) -0.009(4) -0.016(4)
C2 0.050(6) 0.024(4) 0.022(4) -0.014(3) -0.011(4) -0.004(4)
C3 0.053(6) 0.017(4) 0.024(4) -0.005(3) -0.001(4) -0.008(4)
C4 0.069(7) 0.023(4) 0.040(5) -0.014(4) -0.023(4) 0.001(4)
C5 0.083(8) 0.023(4) 0.025(4) -0.003(3) -0.014(5) -0.021(5)
C6 0.066(7) 0.031(5) 0.046(6) -0.017(4) -0.015(5) 0.021(4)
C11 0.024(4) 0.025(4) 0.019(4) -0.002(3) 0.001(3) -0.010(3)
C12 0.029(4) 0.018(3) 0.018(4) -0.004(3) -0.001(3) -0.006(3)
C13 0.034(5) 0.022(4) 0.016(3) -0.006(3) 0.005(3) -0.012(3)
C15 0.038(5) 0.019(4) 0.017(4) -0.001(3) -0.003(3) -0.007(3)
C16 0.037(5) 0.020(4) 0.020(4) -0.007(3) -0.007(3) -0.007(3)
C18 0.038(5) 0.022(4) 0.018(4) -0.005(3) -0.005(3) -0.008(3)
C19 0.043(5) 0.020(4) 0.025(4) -0.008(3) -0.001(4) -0.008(4)
C20 0.027(4) 0.023(4) 0.019(4) -0.007(3) -0.005(3) -0.008(3)
C21 0.042(5) 0.021(4) 0.017(3) -0.004(3) -0.004(3) -0.013(3)
C23 0.060(6) 0.022(4) 0.027(4) -0.008(3) -0.005(4) -0.019(4)
C24 0.049(6) 0.037(5) 0.026(4) -0.009(4) -0.006(4) -0.021(4)
C25 0.035(5) 0.032(4) 0.036(4) -0.007(4) -0.010(4) -0.011(4)
C26 0.043(5) 0.021(4) 0.028(4) -0.005(3) -0.008(4) -0.007(4)
C31 0.034(5) 0.019(4) 0.022(4) -0.001(3) -0.009(3) -0.010(3)
C33 0.034(5) 0.024(4) 0.035(4) -0.003(3) -0.012(4) -0.010(4)
C34 0.038(5) 0.025(4) 0.028(4) 0.006(3) -0.008(4) -0.010(4)
C35 0.046(5) 0.035(4) 0.015(4) 0.000(3) -0.010(3) -0.018(4)
C36 0.046(5) 0.024(4) 0.024(4) -0.007(3) -0.009(4) -0.013(4)
C41 0.020(4) 0.026(4) 0.014(3) -0.001(3) -0.002(3) -0.011(3)
C42 0.032(5) 0.039(5) 0.030(4) -0.016(4) 0.004(4) -0.014(4)
C43 0.022(5) 0.052(5) 0.042(5) -0.027(4) 0.007(4) -0.008(4)
C44 0.022(5) 0.069(6) 0.034(5) -0.021(4) 0.005(4) -0.016(4)
C45 0.028(5) 0.055(5) 0.048(5) -0.026(4) -0.005(4) -0.019(4)
C46 0.031(5) 0.031(4) 0.034(4) -0.014(3) 0.004(4) -0.010(4)
C47 0.025(5) 0.123(10) 0.087(8) -0.068(7) 0.012(5) -0.028(6)
C51 0.045(5) 0.025(4) 0.028(4) -0.006(3) -0.013(4) -0.012(4)
C52 0.058(6) 0.030(5) 0.050(6) -0.009(4) 0.012(5) -0.006(4)
C53 0.057(6) 0.032(5) 0.057(6) -0.006(4) 0.021(5) -0.006(4)
C54 0.048(6) 0.027(4) 0.038(5) -0.004(4) -0.005(4) -0.019(4)
C55 0.076(7) 0.020(4) 0.048(5) -0.012(4) 0.004(5) -0.014(4)
C56 0.064(7) 0.031(5) 0.038(5) -0.014(4) 0.009(4) -0.014(4)
C57 0.057(6) 0.042(5) 0.041(5) -0.005(4) -0.001(4) -0.022(5)
O61 0.084(4) 0.124(4) 0.096(4) -0.061(4) -0.006(3) -0.008(3)
C62 0.084(4) 0.124(4) 0.096(4) -0.061(4) -0.006(3) -0.008(3)
C63 0.084(4) 0.124(4) 0.096(4) -0.061(4) -0.006(3) -0.008(3)
C65 0.084(4) 0.124(4) 0.096(4) -0.061(4) -0.006(3) -0.008(3)
C64 0.084(4) 0.124(4) 0.096(4) -0.061(4) -0.006(3) -0.008(3)

loop_
_atom_type_symbol
_atom_type_description
_atom_type_scat_dispersion_real
_atom_type_scat_dispersion_imag
_atom_type_scat_source
Re Re -1.0185 7.2310 'International Tables Vol C Tables 4.2.6.8 and 6.1.1.4'
Br Br -0.2901 2.4595 'International Tables Vol C Tables 4.2.6.8 and 6.1.1.4'
S S 0.1246 0.1234 'International Tables Vol C Tables 4.2.6.8 and 6.1.1.4'
O O 0.0106 0.0060 'International Tables Vol C Tables 4.2.6.8 and 6.1.1.4'
N N 0.0061 0.0033 'International Tables Vol C Tables 4.2.6.8 and 6.1.1.4'
C C 0.0033 0.0016 'International Tables Vol C Tables 4.2.6.8 and 6.1.1.4'
H H 0.0000 0.0000 'International Tables Vol C Tables 4.2.6.8 and 6.1.1.4'

loop_
_geom_angle_atom_site_label_1
_geom_angle_atom_site_label_2
_geom_angle_atom_site_label_3
_geom_angle
C2 Re1 C1 86.9(3)
C2 Re1 C3 92.4(3)
C1 Re1 C3 87.5(3)
C2 Re1 N22 95.4(3)
C1 Re1 N22 99.0(3)
C3 Re1 N22 170.1(2)
C2 Re1 N14 98.4(2)
C1 Re1 N14 171.4(3)
C3 Re1 N14 99.0(2)
N22 Re1 N14 73.9(2)
C2 Re1 Br1 179.7(2)
C1 Re1 Br1 93.3(2)
C3 Re1 Br1 87.6(2)
N22 Re1 Br1 84.56(16)
N14 Re1 Br1 81.36(15)
C4 Re2 C5 89.0(4)
C4 Re2 C6 84.8(3)
C5 Re2 C6 91.2(4)
C4 Re2 N32 97.2(3)
C5 Re2 N32 94.6(3)
C6 Re2 N32 173.9(3)
C4 Re2 N17 170.9(3)
C5 Re2 N17 94.8(3)
C6 Re2 N17 103.3(3)
N32 Re2 N17 74.3(2)
C4 Re2 Br2 91.8(3)
C5 Re2 Br2 176.7(2)
C6 Re2 Br2 92.1(3)
N32 Re2 Br2 82.15(16)
N17 Re2 Br2 83.95(16)
O12 S1 O11 119.1(3)
O12 S1 N41 109.6(3)
O11 S1 N41 103.4(3)
O12 S1 C41 108.4(3)
O11 S1 C41 110.2(3)
N41 S1 C41 105.3(3)
O22 S2 O21 120.6(3)
O22 S2 N51 105.2(3)
O21 S2 N51 106.0(3)
O22 S2 C51 109.0(3)
O21 S2 C51 108.0(4)
N51 S2 C51 107.3(3)
C15 N14 C13 117.6(5)
C15 N14 Re1 111.5(4)
C13 N14 Re1 129.5(5)
C16 N17 C18 117.7(5)
C16 N17 Re2 112.0(4)
C18 N17 Re2 129.7(4)
C23 N22 C21 117.8(6)
C23 N22 Re1 126.4(5)
C21 N22 Re1 115.7(4)
C33 N32 C31 118.4(6)
C33 N32 Re2 125.0(4)
C31 N32 Re2 116.5(4)
C11 N41 S1 125.8(4)
C11 N41 H41 117.1
S1 N41 H41 117.1
C20 N51 S2 121.7(5)
C20 N51 H51 119.1
S2 N51 H51 119.1
O1 C1 Re1 178.7(7)
O2 C2 Re1 176.1(6)
O3 C3 Re1 176.0(7)
O4 C4 Re2 175.5(9)
O5 C5 Re2 176.3(8)
O6 C6 Re2 178.5(7)
C12 C11 N41 123.2(6)
C12 C11 C20 119.3(6)
N41 C11 C20 117.5(6)
C11 C12 C13 120.3(6)
C11 C12 H12 119.8
C13 C12 H12 119.8
N14 C13 C12 118.8(6)
N14 C13 C18 120.0(6)
C12 C13 C18 120.9(6)
N14 C15 C16 120.7(6)
N14 C15 C21 114.5(6)
C16 C15 C21 124.7(6)
N17 C16 C15 119.6(6)
N17 C16 C31 116.1(6)
C15 C16 C31 123.8(6)
N17 C18 C13 120.5(6)
N17 C18 C19 121.2(6)
C13 C18 C19 118.2(6)
C20 C19 C18 120.7(6)
C20 C19 H19 119.7
C18 C19 H19 119.7
C19 C20 N51 120.9(6)
C19 C20 C11 120.5(6)
N51 C20 C11 118.4(6)
N22 C21 C26 121.6(6)
N22 C21 C15 114.2(6)
C26 C21 C15 123.7(6)
N22 C23 C24 121.8(7)
N22 C23 H23 119.1
C24 C23 H23 119.1
C25 C24 C23 120.2(7)
C25 C24 H24 119.9
C23 C24 H24 119.9
C24 C25 C26 119.4(7)
C24 C25 H25 120.3
C26 C25 H25 120.3
C25 C26 C21 119.1(7)
C25 C26 H26 120.5
C21 C26 H26 120.5
N32 C31 C36 120.9(6)
N32 C31 C16 115.2(6)
C36 C31 C16 123.6(6)
N32 C33 C34 122.9(7)
N32 C33 H33 118.5
C34 C33 H33 118.5
C33 C34 C35 119.5(7)
C33 C34 H34 120.3
C35 C34 H34 120.3
C36 C35 C34 118.0(7)
C36 C35 H35 121.0
C34 C35 H35 121.0
C35 C36 C31 120.2(6)
C35 C36 H36 119.9
C31 C36 H36 119.9
C46 C41 C42 120.3(7)
C46 C41 S1 119.3(5)
C42 C41 S1 120.5(5)
C43 C42 C41 119.3(7)
C43 C42 H42 120.3
C41 C42 H42 120.3
C42 C43 C44 121.4(7)
C42 C43 H43 119.3
C44 C43 H43 119.3
C45 C44 C43 118.9(7)
C45 C44 C47 120.5(7)
C43 C44 C47 120.5(7)
C46 C45 C44 120.8(7)
C46 C45 H45 119.6
C44 C45 H45 119.6
C41 C46 C45 119.3(7)
C41 C46 H46 120.4
C45 C46 H46 120.4
C44 C47 H47A 109.5
C44 C47 H47B 109.5
H47A C47 H47B 109.5
C44 C47 H47C 109.5
H47A C47 H47C 109.5
H47B C47 H47C 109.5
C56 C51 C52 119.4(8)
C56 C51 S2 120.0(7)
C52 C51 S2 120.6(6)
C53 C52 C51 119.9(8)
C53 C52 H52 120.1
C51 C52 H52 120.1
C52 C53 C54 122.4(8)
C52 C53 H53 118.8
C54 C53 H53 118.8
C53 C54 C55 116.6(7)
C53 C54 C57 123.3(8)
C55 C54 C57 120.2(7)
C56 C55 C54 122.2(7)
C56 C55 H55 118.9
C54 C55 H55 118.9
C51 C56 C55 119.6(8)
C51 C56 H56 120.2
C55 C56 H56 120.2
C54 C57 H57A 109.5
C54 C57 H57B 109.5
H57A C57 H57B 109.5
C54 C57 H57C 109.5
H57A C57 H57C 109.5
H57B C57 H57C 109.5
C65 O61 C62 105.553(1)
O61 C62 C63 107.154(1)
O61 C62 H62A 110.3
C63 C62 H62A 110.3
O61 C62 H62B 110.3
C63 C62 H62B 110.3
H62A C62 H62B 108.5
C62 C63 C64 100.015(2)
C62 C63 H63A 111.8
C64 C63 H63A 111.8
C62 C63 H63B 111.8
C64 C63 H63B 111.8
H63A C63 H63B 109.5
O61 C65 C64 108.329(2)
O61 C65 H65A 110.0
C64 C65 H65A 110.0
O61 C65 H65B 110.0
C64 C65 H65B 110.0
H65A C65 H65B 108.4
C65 C64 C63 102.652(3)
C65 C64 H64A 111.2
C63 C64 H64A 111.2
C65 C64 H64B 111.2
C63 C64 H64B 111.2
H64A C64 H64B 109.1
C77 O70 C73 81.640(3)
C77 O70 C78 45.427(2)
C73 O70 C78 36.740(2)
C77 O70 C76 110.632(3)
C73 O70 C76 93.417(3)
C78 O70 C76 109.643(3)
C74 O71 C79 92.951(2)
C74 O71 C75 57.052(2)
C79 O71 C75 36.155(2)
C74 O71 C78 129.022(2)
C79 O71 C78 85.218(2)
C75 O71 C78 104.370(2)
C74 O71 C72 57.936(3)
C79 O71 C72 111.151(2)
C75 O71 C72 86.492(2)
C78 O71 C72 75.373(2)
C74 O71 C73 101.902(3)
C79 O71 C73 92.800(2)
C75 O71 C73 95.568(2)
C78 O71 C73 27.875(1)
C72 O71 C73 47.846(1)
C74 O71 C77 118.207(1)
C79 O71 C77 52.230(1)
C75 O71 C77 73.788(1)
C78 O71 C77 33.296(1)
C72 O71 C77 86.388(3)
C73 O71 C77 45.358(2)
C74 C72 C73 107.121(3)
C74 C72 O71 33.620(1)
C73 C72 O71 76.918(3)
C74 C72 C76 78.054(3)
C73 C72 C76 73.852(2)
O71 C72 C76 83.207(2)
C74 C72 C78 83.985(2)
C73 C72 C78 25.237(1)
O71 C72 C78 52.091(3)
C76 C72 C78 77.972(2)
C74 C72 C75 31.202(1)
C73 C72 C75 86.623(3)
O71 C72 C75 39.528(1)
C76 C72 C75 48.690(2)
C78 C72 C75 70.316(3)
C78 C73 O70 81.377(2)
C78 C73 C72 111.071(3)
O70 C73 C72 110.202(3)
C78 C73 C77 45.314(2)
O70 C73 C77 36.589(1)
C72 C73 C77 112.497(3)
C78 C73 O71 56.552(1)
O70 C73 O71 92.756(3)
C72 C73 O71 55.236(3)
C77 C73 O71 68.467(1)
C78 C73 C76 104.302(1)
O70 C73 C76 47.007(2)
C72 C73 C76 63.799(1)
C77 C73 C76 66.684(2)
O71 C73 C76 72.822(1)
O71 C74 C75 79.205(3)
O71 C74 C72 88.445(3)
C75 C74 C72 108.005(3)
O71 C74 C79 49.871(3)
C75 C74 C79 29.609(1)
C72 C74 C79 106.480(3)
C79 C75 C74 105.284(3)
C79 C75 O71 61.869(2)
C74 C75 O71 43.743(2)
C79 C75 C76 108.340(2)
C74 C75 C76 101.982(3)
O71 C75 C76 109.659(2)
C79 C75 C72 102.686(3)
C74 C75 C72 40.793(2)
O71 C75 C72 53.980(2)
C76 C75 C72 63.987(1)
C79 C75 C77 42.908(1)
C74 C75 C77 103.742(3)
O71 C75 C77 68.748(2)
C76 C75 C77 66.743(2)
C72 C75 C77 75.565(3)
O70 C76 C75 90.004(2)
O70 C76 C72 81.551(3)
C75 C76 C72 67.323(2)
O70 C76 C79 69.603(2)
C75 C76 C79 21.1
C72 C76 C79 70.863(2)
O70 C76 C77 24.545(1)
C75 C76 C77 65.748(1)
C72 C76 C77 76.355(3)
C79 C76 C77 45.100(1)
O70 C76 C73 39.576(2)
C75 C76 C73 79.776(1)
C72 C76 C73 42.349(2)
C79 C76 C73 67.759(1)
C77 C76 C73 42.577(1)
O70 C77 C78 97.857(2)
O70 C77 C73 61.771(2)
C78 C77 C73 36.740(1)
O70 C77 C79 111.259(3)
C78 C77 C79 90.681(3)
C73 C77 C79 97.116(3)
O70 C77 O71 107.892(4)
C78 C77 O71 55.514(2)
C73 C77 O71 66.175(1)
C79 C77 O71 35.507(2)
O70 C77 C75 91.935(3)
C78 C77 C75 90.494(3)
C73 C77 C75 85.307(3)
C79 C77 C75 19.551(1)
O71 C77 C75 37.465(1)
O70 C77 C76 44.824(2)
C78 C77 C76 100.955(3)
C73 C77 C76 70.739(3)
C79 C77 C76 66.528(2)
O71 C77 C76 73.443(2)
C75 C77 C76 47.508(1)
C73 C78 C77 97.947(2)
C73 C78 O70 61.883(1)
C77 C78 O70 36.716(1)
C73 C78 O71 95.573(2)
C77 C78 O71 91.189(3)
O70 C78 O71 100.654(3)
C73 C78 C79 103.557(1)
C77 C78 C79 54.777(3)
O70 C78 C79 73.575(3)
O71 C78 C79 36.739(1)
C73 C78 C72 43.692(2)
C77 C78 C72 103.523(2)
O70 C78 C72 81.471(2)
O71 C78 C72 52.536(1)
C79 C78 C72 72.578(2)
C75 C79 O71 81.976(3)
C75 C79 C74 45.107(2)
O71 C79 C74 37.178(1)
C75 C79 C77 117.541(2)
O71 C79 C77 92.263(3)
C74 C79 C77 111.647(2)
C75 C79 C78 112.147(3)
O71 C79 C78 58.043(2)
C74 C79 C78 84.287(2)
C77 C79 C78 34.542(1)
C75 C79 C76 50.541(2)
O71 C79 C76 94.764(3)
C74 C79 C76 74.039(3)
C77 C79 C76 68.373(2)
C78 C79 C76 78.632(2)

loop_
_geom_bond_atom_site_label_1
_geom_bond_atom_site_label_2
_geom_bond_distance
Re1 C2 1.917(9)
Re1 C1 1.922(8)
Re1 C3 1.946(9)
Re1 N22 2.154(6)
Re1 N14 2.192(5)
Re1 Br1 2.6275(8)
Re2 C4 1.874(8)
Re2 C5 1.900(11)
Re2 C6 1.909(9)
Re2 N32 2.154(5)
Re2 N17 2.223(5)
Re2 Br2 2.6442(10)
S1 O12 1.424(4)
S1 O11 1.438(4)
S1 N41 1.641(5)
S1 C41 1.746(7)
S2 O22 1.419(5)
S2 O21 1.428(5)
S2 N51 1.642(6)
S2 C51 1.760(8)
O1 C1 1.154(8)
O2 C2 1.132(9)
O3 C3 1.126(9)
O4 C4 1.169(9)
O5 C5 1.127(10)
O6 C6 1.173(10)
N14 C15 1.335(8)
N14 C13 1.371(8)
N17 C16 1.345(8)
N17 C18 1.381(8)
N22 C23 1.346(9)
N22 C21 1.350(8)
N32 C33 1.344(9)
N32 C31 1.346(8)
N41 C11 1.392(8)
N41 H41 0.8600
N51 C20 1.417(8)
N51 H51 0.8600
C11 C12 1.374(9)
C11 C20 1.420(9)
C12 C13 1.392(9)
C12 H12 0.9300
C13 C18 1.405(9)
C15 C16 1.413(9)
C15 C21 1.472(9)
C16 C31 1.465(9)
C18 C19 1.411(9)
C19 C20 1.365(9)
C19 H19 0.9300
C21 C26 1.386(10)
C23 C24 1.374(11)
C23 H23 0.9300
C24 C25 1.342(10)
C24 H24 0.9300
C25 C26 1.366(9)
C25 H25 0.9300
C26 H26 0.9300
C31 C36 1.392(9)
C33 C34 1.360(10)
C33 H33 0.9300
C34 C35 1.387(10)
C34 H34 0.9300
C35 C36 1.373(10)
C35 H35 0.9300
C36 H36 0.9300
C41 C46 1.379(9)
C41 C42 1.402(9)
C42 C43 1.353(10)
C42 H42 0.9300
C43 C44 1.387(10)
C43 H43 0.9300
C44 C45 1.383(10)
C44 C47 1.515(11)
C45 C46 1.382(10)
C45 H45 0.9300
C46 H46 0.9300
C47 H47A 0.9600
C47 H47B 0.9600
C47 H47C 0.9600
C51 C56 1.365(10)
C51 C52 1.385(11)
C52 C53 1.360(11)
C52 H52 0.9300
C53 C54 1.372(10)
C53 H53 0.9300
C54 C55 1.387(12)
C54 C57 1.485(10)
C55 C56 1.372(11)
C55 H55 0.9300
C56 H56 0.9300
C57 H57A 0.9600
C57 H57B 0.9600
C57 H57C 0.9600
O61 C65 1.4965
O61 C62 1.5358
C62 C63 1.5582
C62 H62A 0.9700
C62 H62B 0.9700
C63 C64 1.5839
C63 H63A 0.9700
C63 H63B 0.9700
C65 C64 1.5200
C65 H65A 0.9700
C65 H65B 0.9700
C64 H64A 0.9700
C64 H64B 0.9700
O70 C77 0.8701
O70 C73 1.2861
O70 C78 1.4417
O70 C76 1.4765
O71 C74 0.8674
O71 C79 1.0974
O71 C75 1.2323
O71 C78 1.5566
O71 C72 1.5660
O71 C73 1.8568
O71 C77 1.8881
C72 C74 1.3276
C72 C73 1.4132
C72 C76 1.8823
C72 C78 1.9090
C72 C75 1.9325
C73 C78 0.8722
C73 C77 1.4442
C73 C76 2.0150
C74 C75 1.0527
C74 C79 1.4334
C75 C79 0.7342
C75 C76 1.5732
C75 C77 1.9453
C76 C79 1.9342
C76 C77 1.9602
C77 C78 1.0367
C77 C79 1.4936
C78 C79 1.8283
